data_1554080
loop_
_publ_author_name
'Singh, Roop Shikha'
'Kumar, Ashish'
'Mukhopadhyay, Sujay'
'Sharma, Gunjan'
'Koch, Biplob'
'Pandey, Daya Shankar'

_publ_section_title
;
 An Unconventional Mechanistic Insight on Aggregation Induced Emission in
 Novel Boron Dipyrromethenes and Their Rational Biological Realizations
;
_journal_issue 39
_journal_name_full 'The Journal of Physical Chemistry C'
_journal_page_first 22605
_journal_paper_doi 10.1021/acs.jpcc.6b05548
_journal_volume 120
_journal_year 2016
_chemical_formula_moiety 'C19 H14 B F2 N3 O'
_chemical_formula_sum 'C19 H14 B F2 N3 O'
_chemical_formula_weight 349.14
_space_group_IT_number 14
_space_group_name_Hall '-P 2yn'
_space_group_name_H-M_alt 'P 1 21/n 1'
_symmetry_cell_setting monoclinic
_symmetry_Int_Tables_number 14
_symmetry_space_group_name_H-M 'P 1 21/n 1'
_atom_sites_solution_hydrogens geom
_atom_sites_solution_primary direct
_atom_sites_solution_secondary difmap
_audit_creation_method SHELXL-97
_cell_angle_alpha 90.00
_cell_angle_beta 96.213(2)
_cell_angle_gamma 90.00
_cell_formula_units_Z 4
_cell_length_a 7.2297(2)
_cell_length_b 9.3101(3)
_cell_length_c 23.7779(6)
_cell_measurement_reflns_used 5700
_cell_measurement_temperature 293(2)
_cell_measurement_theta_max 30.4130
_cell_measurement_theta_min 3.5680
_cell_volume 1591.07(8)
_computing_cell_refinement 'CrysAlis RED, Oxford Diffraction Ltd.,'
_computing_data_collection 'CrysAlis CCD, Oxford Diffraction Ltd.,'
_computing_data_reduction 'CrysAlis RED, Oxford Diffraction Ltd.,'
_computing_molecular_graphics Ortep3
_computing_publication_material Shelx97
_computing_structure_refinement 'SHELXL-97 (Sheldrick, 1997)'
_computing_structure_solution 'SHELXS-97 (Sheldrick, 1997)'
_diffrn_ambient_temperature 293(2)
_diffrn_detector_area_resol_mean 15.9948
_diffrn_measured_fraction_theta_full 0.979
_diffrn_measured_fraction_theta_max 0.979
_diffrn_measurement_device_type 'OXFORD DIFFRACTION SUPER NOVA'
_diffrn_measurement_method \w/q-scan
_diffrn_radiation_monochromator graphite
_diffrn_radiation_type MoK\a
_diffrn_radiation_wavelength 0.71073
_diffrn_reflns_av_R_equivalents 0.0344
_diffrn_reflns_av_sigmaI/netI 0.0305
_diffrn_reflns_limit_h_max 10
_diffrn_reflns_limit_h_min -10
_diffrn_reflns_limit_k_max 13
_diffrn_reflns_limit_k_min -13
_diffrn_reflns_limit_l_max 35
_diffrn_reflns_limit_l_min -34
_diffrn_reflns_number 18283
_diffrn_reflns_theta_full 32.26
_diffrn_reflns_theta_max 32.26
_diffrn_reflns_theta_min 3.05
_diffrn_source 'fine-focus sealed tube'
_exptl_absorpt_coefficient_mu 0.108
_exptl_absorpt_correction_T_max 0.987
_exptl_absorpt_correction_T_min 0.977
_exptl_absorpt_process_details
;
CrysAlis RED, Oxford Diffraction Ltd.,
Version 1.171.31.7 (release 18-10-2006 CrysAlis171 .NET)
(compiled Oct 18 2006,16:28:17)
Empirical absorption correction using spherical harmonics,
 implemented in SCALE3 ABSPACK scaling algorithm.
;
_exptl_crystal_colour RED
_exptl_crystal_density_diffrn 1.458
_exptl_crystal_density_method 'not measured'
_exptl_crystal_description BLOCK
_exptl_crystal_F_000 720
_exptl_crystal_size_max 0.23
_exptl_crystal_size_mid 0.18
_exptl_crystal_size_min 0.12
_refine_diff_density_max 0.182
_refine_diff_density_min -0.250
_refine_diff_density_rms 0.044
_refine_ls_extinction_method none
_refine_ls_goodness_of_fit_ref 1.078
_refine_ls_hydrogen_treatment mixed
_refine_ls_matrix_type full
_refine_ls_number_parameters 236
_refine_ls_number_reflns 3728
_refine_ls_number_restraints 0
_refine_ls_restrained_S_all 1.078
_refine_ls_R_factor_all 0.0783
_refine_ls_R_factor_gt 0.0553
_refine_ls_shift/su_max 0.000
_refine_ls_shift/su_mean 0.000
_refine_ls_structure_factor_coef Fsqd
_refine_ls_weighting_details 'calc w=1/[\s^2^(Fo^2^)+(0.0499P)^2^+0.5355P] where P=(Fo^2^+2Fc^2^)/3'
_refine_ls_weighting_scheme calc
_refine_ls_wR_factor_gt 0.1368
_refine_ls_wR_factor_ref 0.1509
_reflns_number_gt 5297
_reflns_number_total 5638
_reflns_threshold_expression >2sigma(I)
_cod_data_source_file jp6b05548_si_002.cif
_cod_data_source_block BQN1
_cod_original_sg_symbol_H-M 'P 21/n'
_cod_database_code 1554080

loop_
_symmetry_equiv_pos_as_xyz
'x, y, z'
'-x+1/2, y+1/2, -z+1/2'
'-x, -y, -z'
'x-1/2, -y-1/2, z-1/2'

loop_
_atom_site_label
_atom_site_type_symbol
_atom_site_fract_x
_atom_site_fract_y
_atom_site_fract_z
_atom_site_U_iso_or_equiv
_atom_site_adp_type
_atom_site_occupancy
_atom_site_symmetry_multiplicity
_atom_site_calc_flag
_atom_site_refinement_flags
B1 B 1.1682(3) 0.0926(2) 0.28515(8) 0.0443(4) Uani 1 1 d .
F1 F 1.28938(15) 0.17565(14) 0.32068(4) 0.0632(3) Uani 1 1 d .
F2 F 1.15170(17) -0.03987(14) 0.30991(5) 0.0691(4) Uani 1 1 d .
O1 O 0.8291(2) 0.03918(13) 0.07571(6) 0.0636(4) Uani 1 1 d .
N1 N 1.24063(19) 0.07717(14) 0.22643(5) 0.0407(3) Uani 1 1 d .
N2 N 0.97721(19) 0.16779(16) 0.27431(5) 0.0429(3) Uani 1 1 d .
N3 N 0.7712(2) 0.23962(14) 0.02147(5) 0.0418(3) Uani 1 1 d .
C1 C 1.4042(3) 0.02335(19) 0.21535(8) 0.0491(4) Uani 1 1 d .
H1 H 1.4923 -0.0160 0.2424 0.059 Uiso 1 1 calc R
C2 C 1.4252(3) 0.0340(2) 0.15763(8) 0.0526(4) Uani 1 1 d .
H2 H 1.5267 0.0037 0.1398 0.063 Uiso 1 1 calc R
C3 C 1.2667(3) 0.09798(18) 0.13282(7) 0.0466(4) Uani 1 1 d .
H3 H 1.2405 0.1191 0.0946 0.056 Uiso 1 1 calc R
C4 C 1.1494(2) 0.12652(16) 0.17538(6) 0.0389(3) Uani 1 1 d .
C5 C 0.9811(2) 0.19792(16) 0.17316(6) 0.0371(3) Uani 1 1 d .
C6 C 0.8937(2) 0.21788(17) 0.22259(6) 0.0394(3) Uani 1 1 d .
C7 C 0.7259(2) 0.2850(2) 0.23144(8) 0.0478(4) Uani 1 1 d .
H7 H 0.6421 0.3277 0.2040 0.057 Uiso 1 1 calc R
C8 C 0.7081(3) 0.2756(2) 0.28861(8) 0.0569(5) Uani 1 1 d .
H8 H 0.6101 0.3107 0.3069 0.068 Uiso 1 1 calc R
C9 C 0.8643(3) 0.2039(2) 0.31346(7) 0.0544(5) Uani 1 1 d .
H9 H 0.8878 0.1837 0.3519 0.065 Uiso 1 1 calc R
C10 C 0.8991(2) 0.26422(16) 0.11914(6) 0.0373(3) Uani 1 1 d .
C11 C 0.8321(2) 0.17079(17) 0.07198(6) 0.0417(3) Uani 1 1 d .
C12 C 0.7657(2) 0.38841(16) 0.01486(6) 0.0358(3) Uani 1 1 d .
C13 C 0.7022(2) 0.4528(2) -0.03691(7) 0.0454(4) Uani 1 1 d .
H13 H 0.6634 0.3960 -0.0681 0.055 Uiso 1 1 calc R
C14 C 0.6971(3) 0.5994(2) -0.04149(7) 0.0510(4) Uani 1 1 d .
H14 H 0.6521 0.6412 -0.0758 0.061 Uiso 1 1 calc R
C15 C 0.7579(3) 0.68716(19) 0.00413(8) 0.0495(4) Uani 1 1 d .
H15 H 0.7544 0.7866 0.0003 0.059 Uiso 1 1 calc R
C16 C 0.8232(2) 0.62553(17) 0.05490(7) 0.0418(3) Uani 1 1 d .
H16 H 0.8658 0.6838 0.0853 0.050 Uiso 1 1 calc R
C17 C 0.8265(2) 0.47589(16) 0.06137(6) 0.0350(3) Uani 1 1 d .
C18 C 0.8941(2) 0.40829(16) 0.11349(6) 0.0375(3) Uani 1 1 d .
H18 H 0.9358 0.4653 0.1444 0.045 Uiso 1 1 calc R
C19 C 0.7158(3) 0.1476(2) -0.02730(8) 0.0651(6) Uani 1 1 d .
H19A H 0.5887 0.1673 -0.0413 0.098 Uiso 1 1 calc R
H19B H 0.7277 0.0487 -0.0161 0.098 Uiso 1 1 calc R
H19C H 0.7944 0.1665 -0.0565 0.098 Uiso 1 1 calc R

loop_
_atom_site_aniso_label
_atom_site_aniso_U_11
_atom_site_aniso_U_22
_atom_site_aniso_U_33
_atom_site_aniso_U_23
_atom_site_aniso_U_13
_atom_site_aniso_U_12
B1 0.0447(9) 0.0524(10) 0.0343(8) 0.0103(8) -0.0035(7) -0.0050(8)
F1 0.0495(6) 0.0931(9) 0.0448(6) -0.0106(6) -0.0046(4) -0.0109(6)
F2 0.0699(8) 0.0700(7) 0.0659(7) 0.0370(6) 0.0012(6) -0.0023(6)
O1 0.0972(11) 0.0350(6) 0.0538(8) -0.0015(5) -0.0135(7) -0.0011(7)
N1 0.0468(7) 0.0383(7) 0.0353(6) 0.0056(5) -0.0032(5) 0.0026(5)
N2 0.0439(7) 0.0536(8) 0.0309(6) 0.0074(6) 0.0024(5) -0.0066(6)
N3 0.0527(8) 0.0393(7) 0.0314(6) -0.0050(5) -0.0051(5) 0.0027(6)
C1 0.0511(9) 0.0459(9) 0.0486(9) 0.0031(7) -0.0024(7) 0.0097(7)
C2 0.0582(11) 0.0488(9) 0.0513(10) -0.0022(8) 0.0085(8) 0.0104(8)
C3 0.0633(11) 0.0397(8) 0.0365(8) 0.0000(6) 0.0049(7) 0.0059(7)
C4 0.0491(8) 0.0341(7) 0.0323(7) 0.0030(6) -0.0017(6) 0.0018(6)
C5 0.0452(8) 0.0321(7) 0.0324(7) 0.0008(5) -0.0026(6) -0.0020(6)
C6 0.0406(8) 0.0423(8) 0.0340(7) 0.0042(6) -0.0020(6) -0.0047(6)
C7 0.0387(8) 0.0555(10) 0.0483(9) 0.0021(8) 0.0005(7) -0.0041(7)
C8 0.0415(9) 0.0773(13) 0.0536(10) 0.0007(9) 0.0128(7) -0.0053(9)
C9 0.0501(10) 0.0761(13) 0.0380(8) 0.0072(8) 0.0096(7) -0.0086(9)
C10 0.0432(8) 0.0379(7) 0.0292(6) 0.0011(6) -0.0024(5) 0.0020(6)
C11 0.0513(9) 0.0373(7) 0.0345(7) -0.0010(6) -0.0040(6) 0.0021(7)
C12 0.0355(7) 0.0404(8) 0.0311(7) 0.0007(6) 0.0017(5) 0.0039(6)
C13 0.0480(9) 0.0553(10) 0.0317(7) 0.0046(7) -0.0018(6) 0.0040(7)
C14 0.0529(10) 0.0594(11) 0.0402(8) 0.0159(8) 0.0023(7) 0.0093(8)
C15 0.0577(10) 0.0424(9) 0.0494(9) 0.0138(7) 0.0104(8) 0.0085(7)
C16 0.0488(9) 0.0377(7) 0.0396(8) 0.0015(6) 0.0085(6) 0.0033(7)
C17 0.0376(7) 0.0363(7) 0.0307(7) 0.0016(5) 0.0024(5) 0.0039(6)
C18 0.0456(8) 0.0372(7) 0.0285(6) -0.0026(5) -0.0017(6) 0.0017(6)
C19 0.0967(16) 0.0514(11) 0.0423(9) -0.0128(8) -0.0156(10) -0.0001(10)

loop_
_atom_type_symbol
_atom_type_description
_atom_type_scat_dispersion_real
_atom_type_scat_dispersion_imag
_atom_type_scat_source
C C 0.0033 0.0016 'International Tables Vol C Tables 4.2.6.8 and 6.1.1.4'
H H 0.0000 0.0000 'International Tables Vol C Tables 4.2.6.8 and 6.1.1.4'
N N 0.0061 0.0033 'International Tables Vol C Tables 4.2.6.8 and 6.1.1.4'
O O 0.0106 0.0060 'International Tables Vol C Tables 4.2.6.8 and 6.1.1.4'
F F 0.0171 0.0103 'International Tables Vol C Tables 4.2.6.8 and 6.1.1.4'
B B 0.0013 0.0007 'International Tables Vol C Tables 4.2.6.8 and 6.1.1.4'

loop_
_geom_angle_atom_site_label_1
_geom_angle_atom_site_label_2
_geom_angle_atom_site_label_3
_geom_angle
F2 B1 F1 108.52(14)
F2 B1 N2 111.08(14)
F1 B1 N2 110.09(16)
F2 B1 N1 110.84(16)
F1 B1 N1 110.38(14)
N2 B1 N1 105.93(12)
C1 N1 C4 107.28(14)
C1 N1 B1 127.19(14)
C4 N1 B1 125.41(14)
C9 N2 C6 106.86(14)
C9 N2 B1 126.59(14)
C6 N2 B1 126.47(13)
C11 N3 C12 123.91(12)
C11 N3 C19 116.70(14)
C12 N3 C19 119.37(13)
N1 C1 C2 111.03(15)
N1 C1 H1 124.5
C2 C1 H1 124.5
C3 C2 C1 106.18(16)
C3 C2 H2 126.9
C1 C2 H2 126.9
C2 C3 C4 108.22(15)
C2 C3 H3 125.9
C4 C3 H3 125.9
C5 C4 N1 121.52(14)
C5 C4 C3 131.03(14)
N1 C4 C3 107.29(14)
C4 C5 C6 120.35(13)
C4 C5 C10 119.93(14)
C6 C5 C10 119.54(14)
N2 C6 C7 108.48(14)
N2 C6 C5 120.22(14)
C7 C6 C5 131.29(15)
C8 C7 C6 107.10(16)
C8 C7 H7 126.4
C6 C7 H7 126.4
C7 C8 C9 106.91(17)
C7 C8 H8 126.5
C9 C8 H8 126.5
N2 C9 C8 110.64(16)
N2 C9 H9 124.7
C8 C9 H9 124.7
C18 C10 C11 120.88(13)
C18 C10 C5 120.14(13)
C11 C10 C5 118.92(13)
O1 C11 N3 121.04(14)
O1 C11 C10 123.06(14)
N3 C11 C10 115.89(13)
N3 C12 C13 121.78(14)
N3 C12 C17 118.98(13)
C13 C12 C17 119.24(14)
C14 C13 C12 119.97(16)
C14 C13 H13 120.0
C12 C13 H13 120.0
C13 C14 C15 121.33(15)
C13 C14 H14 119.3
C15 C14 H14 119.3
C16 C15 C14 119.33(16)
C16 C15 H15 120.3
C14 C15 H15 120.3
C15 C16 C17 120.80(16)
C15 C16 H16 119.6
C17 C16 H16 119.6
C16 C17 C12 119.31(13)
C16 C17 C18 122.24(14)
C12 C17 C18 118.43(13)
C10 C18 C17 121.86(13)
C10 C18 H18 119.1
C17 C18 H18 119.1
N3 C19 H19A 109.5
N3 C19 H19B 109.5
H19A C19 H19B 109.5
N3 C19 H19C 109.5
H19A C19 H19C 109.5
H19B C19 H19C 109.5

loop_
_geom_bond_atom_site_label_1
_geom_bond_atom_site_label_2
_geom_bond_distance
B1 F2 1.377(2)
B1 F1 1.385(2)
B1 N2 1.545(2)
B1 N1 1.550(2)
O1 C11 1.229(2)
N1 C1 1.336(2)
N1 C4 1.3949(19)
N2 C9 1.345(2)
N2 C6 1.3907(19)
N3 C11 1.3901(19)
N3 C12 1.394(2)
N3 C19 1.462(2)
C1 C2 1.401(3)
C1 H1 0.9300
C2 C3 1.367(3)
C2 H2 0.9300
C3 C4 1.414(2)
C3 H3 0.9300
C4 C5 1.382(2)
C5 C6 1.406(2)
C5 C10 1.4894(19)
C6 C7 1.401(2)
C7 C8 1.382(3)
C7 H7 0.9300
C8 C9 1.388(3)
C8 H8 0.9300
C9 H9 0.9300
C10 C18 1.348(2)
C10 C11 1.460(2)
C12 C13 1.401(2)
C12 C17 1.405(2)
C13 C14 1.370(3)
C13 H13 0.9300
C14 C15 1.391(3)
C14 H14 0.9300
C15 C16 1.373(2)
C15 H15 0.9300
C16 C17 1.402(2)
C16 H16 0.9300
C17 C18 1.428(2)
C18 H18 0.9300
C19 H19A 0.9600
C19 H19B 0.9600
C19 H19C 0.9600

loop_
_geom_torsion_atom_site_label_1
_geom_torsion_atom_site_label_2
_geom_torsion_atom_site_label_3
_geom_torsion_atom_site_label_4
_geom_torsion
F2 B1 N1 C1 -62.2(2)
F1 B1 N1 C1 58.0(2)
N2 B1 N1 C1 177.18(15)
F2 B1 N1 C4 122.21(17)
F1 B1 N1 C4 -117.53(17)
N2 B1 N1 C4 1.6(2)
F2 B1 N2 C9 60.1(2)
F1 B1 N2 C9 -60.1(2)
N1 B1 N2 C9 -179.47(16)
F2 B1 N2 C6 -123.58(17)
F1 B1 N2 C6 116.19(17)
N1 B1 N2 C6 -3.2(2)
C4 N1 C1 C2 -0.5(2)
B1 N1 C1 C2 -176.72(16)
N1 C1 C2 C3 0.2(2)
C1 C2 C3 C4 0.1(2)
C1 N1 C4 C5 -175.35(15)
B1 N1 C4 C5 0.9(2)
C1 N1 C4 C3 0.58(18)
B1 N1 C4 C3 176.87(15)
C2 C3 C4 C5 174.96(17)
C2 C3 C4 N1 -0.44(19)
N1 C4 C5 C6 -2.4(2)
C3 C4 C5 C6 -177.28(17)
N1 C4 C5 C10 172.71(14)
C3 C4 C5 C10 -2.1(3)
C9 N2 C6 C7 -0.33(19)
B1 N2 C6 C7 -177.24(15)
C9 N2 C6 C5 179.03(15)
B1 N2 C6 C5 2.1(2)
C4 C5 C6 N2 1.0(2)
C10 C5 C6 N2 -174.19(14)
C4 C5 C6 C7 -179.84(17)
C10 C5 C6 C7 5.0(3)
N2 C6 C7 C8 0.1(2)
C5 C6 C7 C8 -179.16(17)
C6 C7 C8 C9 0.2(2)
C6 N2 C9 C8 0.4(2)
B1 N2 C9 C8 177.33(17)
C7 C8 C9 N2 -0.4(2)
C4 C5 C10 C18 -109.14(18)
C6 C5 C10 C18 66.0(2)
C4 C5 C10 C11 68.2(2)
C6 C5 C10 C11 -116.57(17)
C12 N3 C11 O1 178.00(16)
C19 N3 C11 O1 -3.9(3)
C12 N3 C11 C10 -2.3(2)
C19 N3 C11 C10 175.88(16)
C18 C10 C11 O1 -177.87(17)
C5 C10 C11 O1 4.8(3)
C18 C10 C11 N3 2.4(2)
C5 C10 C11 N3 -174.97(14)
C11 N3 C12 C13 -179.66(15)
C19 N3 C12 C13 2.3(2)
C11 N3 C12 C17 0.7(2)
C19 N3 C12 C17 -177.38(16)
N3 C12 C13 C14 179.32(15)
C17 C12 C13 C14 -1.0(2)
C12 C13 C14 C15 1.4(3)
C13 C14 C15 C16 -0.4(3)
C14 C15 C16 C17 -1.0(3)
C15 C16 C17 C12 1.3(2)
C15 C16 C17 C18 179.80(15)
N3 C12 C17 C16 179.34(14)
C13 C12 C17 C16 -0.3(2)
N3 C12 C17 C18 0.8(2)
C13 C12 C17 C18 -178.84(14)
C11 C10 C18 C17 -1.0(2)
C5 C10 C18 C17 176.30(14)
C16 C17 C18 C10 -179.10(15)
C12 C17 C18 C10 -0.6(2)
